data_2235192
loop_
_publ_author_name
'Shin, Jong Won'
'Min, Kil Sik'

_publ_section_title
;
 <i>N</i>,<i>N</i>,<i>N</i>',<i>N</i>'-Tetrakis(pyridin-4-yl)methanediamine
 monohydrate
;
_journal_coeditor_code PK2409
_journal_issue 6
_journal_name_full 'Acta Crystallographica Section E'
_journal_page_first o1600
_journal_paper_doi 10.1107/S1600536812019010
_journal_volume 68
_journal_year 2012
_chemical_formula_iupac 'C21 H18 N6, H2 O'
_chemical_formula_moiety 'C21 H18 N6, H2 O'
_chemical_formula_sum 'C21 H20 N6 O'
_chemical_formula_weight 372.42
_chemical_name_systematic
;
<i>N</i>,<i>N</i>,<i>N</i>',<i>N</i>'-Tetrakis(pyridin-4-yl)methanediamine
monohydrate
;
_space_group_IT_number 15
_symmetry_cell_setting monoclinic
_symmetry_space_group_name_Hall '-C 2yc'
_symmetry_space_group_name_H-M 'C 1 2/c 1'
_atom_sites_solution_hydrogens geom
_atom_sites_solution_primary direct
_atom_sites_solution_secondary difmap
_cell_angle_alpha 90.00
_cell_angle_beta 109.142(2)
_cell_angle_gamma 90.00
_cell_formula_units_Z 4
_cell_length_a 13.9048(11)
_cell_length_b 13.7637(11)
_cell_length_c 10.0569(8)
_cell_measurement_reflns_used 2155
_cell_measurement_temperature 200(2)
_cell_measurement_theta_max 28.18
_cell_measurement_theta_min 2.65
_cell_volume 1818.3(3)
_computing_cell_refinement 'SAINT (Siemens, 1996)'
_computing_data_collection 'SMART (Siemens, 1996)'
_computing_data_reduction 'SAINT (Siemens, 1996)'
_computing_molecular_graphics 'ORTEP-3 for Windows (Farrugia, 1997)'
_computing_publication_material 'SHELXL97 (Sheldrick, 2008)'
_computing_structure_refinement 'SHELXL97 (Sheldrick, 2008)'
_computing_structure_solution 'SHELXS97 (Sheldrick, 2008)'
_diffrn_ambient_temperature 200(2)
_diffrn_measured_fraction_theta_full 0.993
_diffrn_measured_fraction_theta_max 0.993
_diffrn_measurement_device_type 'Siemens SMART CCD'
_diffrn_measurement_method '\f and \w scans'
_diffrn_radiation_monochromator graphite
_diffrn_radiation_source 'fine-focus sealed tube'
_diffrn_radiation_type MoK\a
_diffrn_radiation_wavelength 0.71073
_diffrn_reflns_av_R_equivalents 0.0330
_diffrn_reflns_av_sigmaI/netI 0.0391
_diffrn_reflns_limit_h_max 18
_diffrn_reflns_limit_h_min -14
_diffrn_reflns_limit_k_max 16
_diffrn_reflns_limit_k_min -18
_diffrn_reflns_limit_l_max 12
_diffrn_reflns_limit_l_min -13
_diffrn_reflns_number 6540
_diffrn_reflns_theta_full 28.27
_diffrn_reflns_theta_max 28.27
_diffrn_reflns_theta_min 2.14
_diffrn_standards_number 0
_exptl_absorpt_coefficient_mu 0.089
_exptl_absorpt_correction_T_max 0.978
_exptl_absorpt_correction_T_min 0.973
_exptl_absorpt_correction_type multi-scan
_exptl_absorpt_process_details '(SADABS; Sheldrick, 1996)'
_exptl_crystal_colour colorless
_exptl_crystal_density_diffrn 1.360
_exptl_crystal_density_method 'not measured'
_exptl_crystal_description block
_exptl_crystal_F_000 784
_exptl_crystal_size_max 0.34
_exptl_crystal_size_mid 0.26
_exptl_crystal_size_min 0.25
_refine_diff_density_max 0.225
_refine_diff_density_min -0.218
_refine_ls_extinction_method none
_refine_ls_goodness_of_fit_ref 1.087
_refine_ls_hydrogen_treatment constr
_refine_ls_matrix_type full
_refine_ls_number_parameters 130
_refine_ls_number_reflns 2241
_refine_ls_number_restraints 0
_refine_ls_restrained_S_all 1.087
_refine_ls_R_factor_all 0.0998
_refine_ls_R_factor_gt 0.0505
_refine_ls_shift/su_max 0.000
_refine_ls_shift/su_mean 0.000
_refine_ls_structure_factor_coef Fsqd
_refine_ls_weighting_details 'calc w=1/[\s^2^(Fo^2^)+(0.0744P)^2^+0.1675P] where P=(Fo^2^+2Fc^2^)/3'
_refine_ls_weighting_scheme calc
_refine_ls_wR_factor_gt 0.1257
_refine_ls_wR_factor_ref 0.1625
_reflns_number_gt 1313
_reflns_number_total 2241
_reflns_threshold_expression I>2\s(I)
_cod_data_source_file pk2409.cif
_cod_data_source_block I
_cod_original_sg_symbol_H-M 'C 2/c'
_cod_database_code 2235192
_cod_database_fobs_code 2235192

loop_
_symmetry_equiv_pos_as_xyz
'x, y, z'
'-x, y, -z+1/2'
'x+1/2, y+1/2, z'
'-x+1/2, y+1/2, -z+1/2'
'-x, -y, -z'
'x, -y, z-1/2'
'-x+1/2, -y+1/2, -z'
'x+1/2, -y+1/2, z-1/2'

loop_
_atom_site_type_symbol
_atom_site_label
_atom_site_fract_x
_atom_site_fract_y
_atom_site_fract_z
_atom_site_U_iso_or_equiv
_atom_site_adp_type
_atom_site_calc_flag
_atom_site_refinement_flags
_atom_site_occupancy
_atom_site_symmetry_multiplicity
N N1 0.08225(11) 0.18977(10) 0.72834(16) 0.0378(4) Uani d . 1 1
N N2 0.32207(12) 0.08225(11) 1.07690(17) 0.0456(4) Uani d . 1 1
N N3 0.12205(15) 0.19990(14) 0.3297(2) 0.0627(6) Uani d . 1 1
C C1 0.24926(14) 0.11276(13) 0.8290(2) 0.0415(5) Uani d . 1 1
H H1 0.2569 0.1085 0.7387 0.050 Uiso calc R 1 1
C C2 0.32458(14) 0.07990(13) 0.9453(2) 0.0455(5) Uani d . 1 1
H H2 0.3836 0.0532 0.9315 0.055 Uiso calc R 1 1
C C3 0.23734(15) 0.12101(13) 1.0907(2) 0.0444(5) Uani d . 1 1
H H3 0.2327 0.1249 1.1827 0.053 Uiso calc R 1 1
C C4 0.15609(14) 0.15572(12) 0.9798(2) 0.0388(5) Uani d . 1 1
H H4 0.0977 0.1813 0.9966 0.047 Uiso calc R 1 1
C C5 0.16063(13) 0.15281(11) 0.84383(19) 0.0356(4) Uani d . 1 1
C C6 0.09476(13) 0.19319(12) 0.5933(2) 0.0373(4) Uani d . 1 1
C C7 0.09792(15) 0.28090(13) 0.5269(2) 0.0461(5) Uani d . 1 1
H H7 0.0918 0.3406 0.5708 0.055 Uiso calc R 1 1
C C8 0.11000(16) 0.28004(16) 0.3965(2) 0.0569(6) Uani d . 1 1
H H8 0.1097 0.3407 0.3512 0.068 Uiso calc R 1 1
C C9 0.11687(16) 0.11622(16) 0.3940(2) 0.0555(6) Uani d . 1 1
H H9 0.1238 0.0577 0.3480 0.067 Uiso calc R 1 1
C C10 0.10220(14) 0.10896(14) 0.5221(2) 0.0452(5) Uani d . 1 1
H H10 0.0972 0.0471 0.5613 0.054 Uiso calc R 1 1
C C11 0.0000 0.24732(13) 0.7500 0.0355(6) Uani d S 1 2
H H11A 0.0293 0.2898 0.8329 0.043 Uiso calc PR 0.50 1
H H11B -0.0293 0.2898 0.6671 0.043 Uiso calc PR 0.50 1
O O1 0.4878(6) 0.01031(13) 0.7761(8) 0.0617(12) Uani d PR 0.50 1
H H1W 0.5532 -0.0300 0.8088 0.130(11) Uiso d R 1 1

loop_
_atom_site_aniso_label
_atom_site_aniso_U_11
_atom_site_aniso_U_22
_atom_site_aniso_U_33
_atom_site_aniso_U_12
_atom_site_aniso_U_13
_atom_site_aniso_U_23
N1 0.0315(8) 0.0354(8) 0.0500(9) 0.0046(6) 0.0180(7) 0.0039(6)
N2 0.0331(9) 0.0417(9) 0.0577(11) 0.0006(7) 0.0089(8) 0.0033(7)
N3 0.0592(13) 0.0774(13) 0.0613(12) 0.0230(10) 0.0331(10) 0.0175(10)
C1 0.0353(11) 0.0379(10) 0.0547(12) 0.0007(8) 0.0193(9) 0.0021(8)
C2 0.0335(11) 0.0403(10) 0.0650(14) 0.0014(8) 0.0190(9) -0.0005(9)
C3 0.0454(12) 0.0394(10) 0.0498(12) -0.0056(9) 0.0175(9) 0.0005(8)
C4 0.0315(10) 0.0314(9) 0.0577(12) -0.0013(7) 0.0203(9) 0.0024(8)
C5 0.0319(10) 0.0260(8) 0.0497(11) -0.0037(7) 0.0146(8) 0.0022(7)
C6 0.0262(9) 0.0382(10) 0.0498(11) 0.0035(7) 0.0158(8) 0.0066(8)
C7 0.0407(12) 0.0382(10) 0.0663(14) 0.0027(8) 0.0270(10) 0.0090(9)
C8 0.0490(14) 0.0604(14) 0.0709(15) 0.0124(10) 0.0326(11) 0.0269(11)
C9 0.0514(14) 0.0595(13) 0.0595(14) 0.0176(10) 0.0235(11) 0.0006(10)
C10 0.0433(12) 0.0387(10) 0.0572(12) 0.0078(8) 0.0214(10) 0.0033(8)
C11 0.0285(13) 0.0291(12) 0.0509(15) 0.000 0.0158(11) 0.000
O1 0.052(2) 0.0452(13) 0.072(2) 0.0162(17) -0.0008(17) -0.0107(16)

loop_
_atom_type_symbol
_atom_type_description
_atom_type_scat_dispersion_real
_atom_type_scat_dispersion_imag
_atom_type_scat_source
C C 0.0033 0.0016 'International Tables Vol C Tables 4.2.6.8 and 6.1.1.4'
H H 0.0000 0.0000 'International Tables Vol C Tables 4.2.6.8 and 6.1.1.4'
N N 0.0061 0.0033 'International Tables Vol C Tables 4.2.6.8 and 6.1.1.4'
O O 0.0106 0.0060 'International Tables Vol C Tables 4.2.6.8 and 6.1.1.4'

loop_
_geom_angle_atom_site_label_1
_geom_angle_atom_site_label_2
_geom_angle_atom_site_label_3
_geom_angle_site_symmetry_1
_geom_angle
C5 N1 C6 . 119.78(14)
C5 N1 C11 . 120.38(13)
C6 N1 C11 . 117.96(12)
C2 N2 C3 . 114.92(16)
C8 N3 C9 . 115.77(19)
C2 C1 C5 . 119.54(18)
C2 C1 H1 . 120.2
C5 C1 H1 . 120.2
N2 C2 C1 . 125.35(19)
N2 C2 H2 . 117.3
C1 C2 H2 . 117.3
N2 C3 C4 . 124.43(18)
N2 C3 H3 . 117.8
C4 C3 H3 . 117.8
C3 C4 C5 . 119.59(17)
C3 C4 H4 . 120.2
C5 C4 H4 . 120.2
C4 C5 C1 . 116.16(16)
C4 C5 N1 . 122.06(16)
C1 C5 N1 . 121.76(17)
C10 C6 C7 . 117.39(18)
C10 C6 N1 . 121.22(15)
C7 C6 N1 . 121.38(16)
C8 C7 C6 . 118.99(18)
C8 C7 H7 . 120.5
C6 C7 H7 . 120.5
N3 C8 C7 . 124.30(18)
N3 C8 H8 . 117.8
C7 C8 H8 . 117.8
N3 C9 C10 . 124.49(19)
N3 C9 H9 . 117.8
C10 C9 H9 . 117.8
C9 C10 C6 . 118.94(17)
C9 C10 H10 . 120.5
C6 C10 H10 . 120.5
N1 C11 N1 2_556 114.54(16)
N1 C11 H11A 2_556 108.6
N1 C11 H11A . 108.6
N1 C11 H11B 2_556 108.6
N1 C11 H11B . 108.6
H11A C11 H11B . 107.6
O1 O1 H1W 2_656 69.5

loop_
_geom_bond_atom_site_label_1
_geom_bond_atom_site_label_2
_geom_bond_site_symmetry_2
_geom_bond_distance
N1 C5 . 1.402(2)
N1 C6 . 1.425(2)
N1 C11 . 1.4649(17)
N2 C2 . 1.335(2)
N2 C3 . 1.341(2)
N3 C8 . 1.330(3)
N3 C9 . 1.335(3)
C1 C2 . 1.366(3)
C1 C5 . 1.402(2)
C1 H1 . 0.9500
C2 H2 . 0.9500
C3 C4 . 1.387(3)
C3 H3 . 0.9500
C4 C5 . 1.390(2)
C4 H4 . 0.9500
C6 C10 . 1.384(3)
C6 C7 . 1.387(2)
C7 C8 . 1.376(3)
C7 H7 . 0.9500
C8 H8 . 0.9500
C9 C10 . 1.373(3)
C9 H9 . 0.9500
C10 H10 . 0.9500
C11 N1 2_556 1.4649(17)
C11 H11A . 0.9900
C11 H11B . 0.9900
O1 O1 2_656 0.7127
O1 H1W . 1.0230

loop_
_geom_hbond_atom_site_label_D
_geom_hbond_atom_site_label_H
_geom_hbond_atom_site_label_A
_geom_hbond_site_symmetry_A
_geom_hbond_distance_DH
_geom_hbond_distance_HA
_geom_hbond_distance_DA
_geom_hbond_angle_DHA
_geom_hbond_publ_flag
O1 H1W N2 5_657 1.023 1.881 2.869(2) 161.38 y

loop_
_geom_torsion_atom_site_label_1
_geom_torsion_atom_site_label_2
_geom_torsion_atom_site_label_3
_geom_torsion_atom_site_label_4
_geom_torsion_site_symmetry_4
_geom_torsion
C3 N2 C2 C1 . -0.3(3)
C5 C1 C2 N2 . 0.0(3)
C2 N2 C3 C4 . 0.8(3)
N2 C3 C4 C5 . -1.1(3)
C3 C4 C5 C1 . 0.7(2)
C3 C4 C5 N1 . -177.87(15)
C2 C1 C5 C4 . -0.2(2)
C2 C1 C5 N1 . 178.37(16)
C6 N1 C5 C4 . 174.20(15)
C11 N1 C5 C4 . 10.1(2)
C6 N1 C5 C1 . -4.3(2)
C11 N1 C5 C1 . -168.41(15)
C5 N1 C6 C10 . 65.9(2)
C11 N1 C6 C10 . -129.57(17)
C5 N1 C6 C7 . -115.35(19)
C11 N1 C6 C7 . 49.1(2)
C10 C6 C7 C8 . -1.2(3)
N1 C6 C7 C8 . -179.92(17)
C9 N3 C8 C7 . 3.2(3)
C6 C7 C8 N3 . -2.1(3)
C8 N3 C9 C10 . -1.2(3)
N3 C9 C10 C6 . -1.8(3)
C7 C6 C10 C9 . 2.9(3)
N1 C6 C10 C9 . -178.31(17)
C5 N1 C11 N1 2_556 -82.93(13)
C6 N1 C11 N1 2_556 112.69(14)
